data_4313665
loop_
_publ_author_name
'Piotr Smole\'nski'
'Florian P. Pruchnik'
'Zbigniew Ciunik'
'Tadeusz Lis'

_publ_contact_author
;
Florian P. Pruchnik
Faculty of Chemistry, University of Wroclaw,
14. F. Joliot-Curie Street, 50-383 Wroclaw,
Poland
;
_publ_contact_author_email pruchnik@wchuwr.chem.uni.wroc.pl
_publ_section_title
;
 New Rhodium(III) and Ruthenium(II) Water-Soluble Complexes with
 3,5-Diaza-1-methyl-1-azonia-7-phosphatricyclo[3.3.1.13,7]decane
;
_journal_name_full 'Inorganic Chemistry'
_journal_page_first 3318
_journal_page_last 3322
_journal_paper_doi 10.1021/ic034044v
_journal_volume 42
_journal_year 2003
_chemical_formula_moiety '[RuI4{P(CH2)6N2NCH3}2].2H2O'
_chemical_formula_sum 'C14 H34 I4 N6 O2 P2 Ru'
_chemical_formula_weight 989.08
_chemical_name_common 'bis{diazamethylazoniaphosphaadamantane}tetraiodo ruthenium(II) dihydrate'
_chemical_name_systematic
; 
    (OC-6-11)-{bis(3,5-diaza-1-methyl-1-azonia-7
    -phosphatricyclo[3.3.1.1^3,7]decane}tetraiodoruthenium(II)-water (1/2)
;
_space_group_IT_number 2
_symmetry_cell_setting triclinic
_symmetry_space_group_name_Hall '-P 1'
_symmetry_space_group_name_H-M 'P -1'
_atom_sites_solution_hydrogens geom
_atom_sites_solution_primary direct
_atom_sites_solution_secondary difmap
_audit_creation_method SHELXL-97
_cell_angle_alpha 106.77(3)
_cell_angle_beta 94.71(3)
_cell_angle_gamma 94.55(3)
_cell_formula_units_Z 1
_cell_length_a 8.0410(16)
_cell_length_b 8.4240(17)
_cell_length_c 10.870(2)
_cell_measurement_reflns_used 1100
_cell_measurement_temperature 100(2)
_cell_measurement_theta_max 28.59
_cell_measurement_theta_min 3.40
_cell_volume 698.5(3)
_computing_cell_refinement 'Oxford Diffraction (Poland) Sp. z o.o'
_computing_data_collection 'Oxford Diffraction (Poland) Sp. z o.o'
_computing_data_reduction 'Oxford Diffraction (Poland) Sp. z o.o'
_computing_molecular_graphics 'SHELXTL-NT V5.1, Bruker AXS 1999'
_computing_publication_material 'SHELXL-97 (Sheldrick, 1997)'
_computing_structure_refinement 'SHELXL-97 (Sheldrick, 1997)'
_computing_structure_solution 'SHELXS-97 (Sheldrick, 1990)'
_diffrn_ambient_temperature 100(2)
_diffrn_measured_fraction_theta_full 0.885
_diffrn_measured_fraction_theta_max 0.885
_diffrn_measurement_device_type 'Kuma KM4CCD'
_diffrn_measurement_method '\w scan'
_diffrn_radiation_monochromator graphite
_diffrn_radiation_source 'fine-focus sealed tube'
_diffrn_radiation_type MoK\a
_diffrn_radiation_wavelength 0.71073
_diffrn_reflns_av_R_equivalents 0.0699
_diffrn_reflns_av_sigmaI/netI 0.0593
_diffrn_reflns_limit_h_max 8
_diffrn_reflns_limit_h_min -10
_diffrn_reflns_limit_k_max 11
_diffrn_reflns_limit_k_min -11
_diffrn_reflns_limit_l_max 13
_diffrn_reflns_limit_l_min -14
_diffrn_reflns_number 5024
_diffrn_reflns_theta_full 28.59
_diffrn_reflns_theta_max 28.59
_diffrn_reflns_theta_min 3.40
_diffrn_standards_number 'none (area detector data)'
_exptl_absorpt_coefficient_mu 5.117
_exptl_absorpt_correction_T_max 0.8803
_exptl_absorpt_correction_T_min 0.5537
_exptl_absorpt_correction_type analytical
_exptl_crystal_density_diffrn 2.351
_exptl_crystal_density_method 'not measured'
_exptl_crystal_F_000 462
_exptl_crystal_size_max 0.12
_exptl_crystal_size_mid 0.07
_exptl_crystal_size_min 0.05
_refine_diff_density_max 1.806
_refine_diff_density_min -1.368
_refine_diff_density_rms 0.229
_refine_ls_extinction_method none
_refine_ls_goodness_of_fit_ref 1.093
_refine_ls_hydrogen_treatment mixed
_refine_ls_matrix_type full
_refine_ls_number_parameters 143
_refine_ls_number_reflns 3157
_refine_ls_number_restraints 0
_refine_ls_restrained_S_all 1.093
_refine_ls_R_factor_all 0.0431
_refine_ls_R_factor_gt 0.0384
_refine_ls_shift/su_max 0.000
_refine_ls_shift/su_mean 0.000
_refine_ls_structure_factor_coef Fsqd
_refine_ls_weighting_details 'w=1/[\s^2^(Fo^2^)+(0.0399P)^2^+4.9767P] where P=(Fo^2^+2Fc^2^)/3'
_refine_ls_weighting_scheme calc
_refine_ls_wR_factor_gt 0.0942
_refine_ls_wR_factor_ref 0.0976
_reflns_number_gt 2892
_reflns_number_total 3157
_reflns_threshold_expression >2sigma(I)
_cod_data_source_file ic034044vsi20030326_081136_4.cif
_cod_data_source_block smol1
_cod_depositor_comments
;
The following automatic conversions were performed:

'_symmetry_cell_setting' value 'Triclinic' changed to 'triclinic'
according to the built-in table from CIF Core dictionary named
'cif_core.dic' version 2.4.1 from
2010-06-29.

'_exptl_absorpt_correction_type' value 'Analytical'
changed to 'analytical' according to the built-in table from CIF Core
dictionary named 'cif_core.dic' version 2.4.1 from 2010-06-29.

Automatic conversion script
Id: cif_fix_values 1646 2011-03-28 12:23:43Z adriana 

The following automatic conversions were performed:

'_refine_ls_weighting_scheme' value 'calc
w=1/[\s^2^(Fo^2^)+(0.0399P)^2^+4.9767P] where P=(Fo^2^+2Fc^2^)/3' was
changed to 'calc'. New tag '_refine_ls_weighting_details' was
created. The value of the new tag was set to
'w=1/[\s^2^(Fo^2^)+(0.0399P)^2^+4.9767P] where P=(Fo^2^+2Fc^2^)/3'.

Automatic conversion script
Id: cif_fix_values 3143 2015-03-26 13:38:13Z robertas 
;
_cod_original_cell_volume 698.5(2)
_cod_database_code 4313665

loop_
_symmetry_equiv_pos_as_xyz
'x, y, z'
'-x, -y, -z'

loop_
_atom_site_label
_atom_site_type_symbol
_atom_site_fract_x
_atom_site_fract_y
_atom_site_fract_z
_atom_site_U_iso_or_equiv
_atom_site_adp_type
_atom_site_occupancy
_atom_site_calc_flag
_atom_site_refinement_flags
_atom_site_disorder_assembly
_atom_site_disorder_group
Ru1 Ru 0.5000 0.0000 0.5000 0.00785(14) Uani 1 d S . .
I1 I 0.34831(4) 0.28272(4) 0.51859(3) 0.01307(11) Uani 1 d . . .
I2 I 0.74446(4) 0.18114(4) 0.68962(3) 0.01240(11) Uani 1 d . . .
P1 P 0.64483(16) 0.06120(17) 0.34285(13) 0.0090(3) Uani 1 d . . .
O1W O 0.9220(6) -0.3599(6) 0.0004(4) 0.0239(10) Uani 1 d . . .
O2W O 0.4084(7) 0.4609(8) 0.0923(6) 0.0386(14) Uani 1 d . . .
N1 N 0.8737(5) 0.2790(6) 0.2720(4) 0.0098(9) Uani 1 d . . .
N2 N 0.6385(6) 0.1352(6) 0.1102(4) 0.0122(9) Uani 1 d . . .
N3 N 0.8676(6) -0.0211(6) 0.1574(5) 0.0116(9) Uani 1 d . . .
C1 C 0.7927(6) 0.2534(7) 0.3866(5) 0.0095(10) Uani 1 d . . .
H1A H 0.7317 0.3505 0.4242 0.011 Uiso 1 calc R . .
H1B H 0.8814 0.2478 0.4535 0.011 Uiso 1 calc R . .
C2 C 0.5281(6) 0.0937(7) 0.1998(5) 0.0110(10) Uani 1 d . . .
H2A H 0.4533 -0.0090 0.1534 0.013 Uiso 1 calc R . .
H2B H 0.4568 0.1849 0.2290 0.013 Uiso 1 calc R . .
C3 C 0.7874(7) -0.0817(7) 0.2551(5) 0.0127(10) Uani 1 d . . .
H3A H 0.8759 -0.0973 0.3182 0.015 Uiso 1 calc R . .
H3B H 0.7231 -0.1918 0.2119 0.015 Uiso 1 calc R . .
C4 C 0.9909(7) 0.4384(8) 0.3134(6) 0.0147(11) Uani 1 d . . .
H4A H 0.9281 0.5325 0.3508 0.022 Uiso 1 calc R . .
H4B H 1.0408 0.4550 0.2382 0.022 Uiso 1 calc R . .
H4C H 1.0800 0.4312 0.3781 0.022 Uiso 1 calc R . .
C5 C 0.7408(7) 0.2901(7) 0.1658(5) 0.0119(10) Uani 1 d . . .
H5A H 0.6690 0.3781 0.2030 0.014 Uiso 1 calc R . .
H5B H 0.7973 0.3217 0.0974 0.014 Uiso 1 calc R . .
C6 C 0.9742(7) 0.1328(7) 0.2149(5) 0.0113(10) Uani 1 d . . .
H6A H 1.0396 0.1587 0.1485 0.014 Uiso 1 calc R . .
H6B H 1.0546 0.1189 0.2841 0.014 Uiso 1 calc R . .
C7 C 0.7425(7) 0.0023(7) 0.0585(5) 0.0121(10) Uani 1 d . . .
H7A H 0.8017 0.0284 -0.0108 0.015 Uiso 1 calc R . .
H7B H 0.6690 -0.1034 0.0193 0.015 Uiso 1 calc R . .

loop_
_atom_site_aniso_label
_atom_site_aniso_U_11
_atom_site_aniso_U_22
_atom_site_aniso_U_33
_atom_site_aniso_U_23
_atom_site_aniso_U_13
_atom_site_aniso_U_12
Ru1 0.0061(3) 0.0075(3) 0.0103(3) 0.0031(2) 0.0001(2) 0.0016(2)
I1 0.01311(18) 0.01099(19) 0.01696(19) 0.00582(13) 0.00211(13) 0.00548(13)
I2 0.00976(17) 0.01275(19) 0.01428(18) 0.00469(13) -0.00139(12) -0.00097(12)
P1 0.0072(6) 0.0094(6) 0.0108(6) 0.0034(5) 0.0003(5) 0.0014(5)
O1W 0.025(2) 0.021(2) 0.022(2) -0.0005(19) 0.0056(19) 0.0027(19)
O2W 0.025(3) 0.039(3) 0.046(3) 0.000(3) 0.003(2) 0.021(2)
N1 0.0078(19) 0.009(2) 0.013(2) 0.0040(17) 0.0005(17) 0.0013(16)
N2 0.015(2) 0.011(2) 0.010(2) 0.0040(17) -0.0012(17) -0.0010(18)
N3 0.009(2) 0.016(2) 0.012(2) 0.0078(18) 0.0021(17) 0.0031(17)
C1 0.009(2) 0.009(2) 0.012(2) 0.0061(19) 0.0037(19) 0.0006(18)
C2 0.007(2) 0.010(3) 0.017(3) 0.006(2) 0.0008(19) 0.0009(18)
C3 0.010(2) 0.011(3) 0.017(3) 0.003(2) 0.000(2) 0.0021(19)
C4 0.012(2) 0.014(3) 0.016(3) 0.003(2) 0.001(2) 0.002(2)
C5 0.011(2) 0.011(3) 0.015(3) 0.007(2) -0.002(2) 0.0026(19)
C6 0.010(2) 0.006(2) 0.016(3) 0.0011(19) -0.001(2) 0.0007(18)
C7 0.010(2) 0.016(3) 0.010(2) 0.004(2) 0.0013(19) 0.001(2)

loop_
_atom_type_symbol
_atom_type_description
_atom_type_scat_dispersion_real
_atom_type_scat_dispersion_imag
_atom_type_scat_source
C C 0.0033 0.0016 'International Tables Vol C Tables 4.2.6.8 and 6.1.1.4'
H H 0.0000 0.0000 'International Tables Vol C Tables 4.2.6.8 and 6.1.1.4'
N N 0.0061 0.0033 'International Tables Vol C Tables 4.2.6.8 and 6.1.1.4'
P P 0.1023 0.0942 'International Tables Vol C Tables 4.2.6.8 and 6.1.1.4'
Ru Ru -1.2594 0.8363 'International Tables Vol C Tables 4.2.6.8 and 6.1.1.4'
I I -0.4742 1.8119 'International Tables Vol C Tables 4.2.6.8 and 6.1.1.4'
O O 0.0106 0.0060 'International Tables Vol C Tables 4.2.6.8 and 6.1.1.4'

loop_
_geom_angle_atom_site_label_1
_geom_angle_atom_site_label_2
_geom_angle_atom_site_label_3
_geom_angle
_geom_angle_site_symmetry_1
_geom_angle_site_symmetry_3
_geom_angle_publ_flag
P1 Ru1 P1 180.0 2_656 . ?
P1 Ru1 I1 87.75(4) 2_656 2_656 ?
P1 Ru1 I1 92.25(4) . 2_656 ?
P1 Ru1 I1 92.25(4) 2_656 . ?
P1 Ru1 I1 87.75(4) . . ?
I1 Ru1 I1 180.0 2_656 . ?
P1 Ru1 I2 88.70(4) 2_656 . ?
P1 Ru1 I2 91.30(4) . . ?
I1 Ru1 I2 90.75(3) 2_656 . ?
I1 Ru1 I2 89.25(3) . . ?
P1 Ru1 I2 91.30(4) 2_656 2_656 ?
P1 Ru1 I2 88.70(4) . 2_656 ?
I1 Ru1 I2 89.25(3) 2_656 2_656 ?
I1 Ru1 I2 90.75(3) . 2_656 ?
I2 Ru1 I2 180.0 . 2_656 ?
C3 P1 C1 97.0(2) . . ?
C3 P1 C2 97.2(3) . . ?
C1 P1 C2 97.4(2) . . ?
C3 P1 Ru1 121.36(19) . . ?
C1 P1 Ru1 118.96(18) . . ?
C2 P1 Ru1 119.63(18) . . ?
C4 N1 C1 110.1(4) . . ?
C4 N1 C6 108.8(4) . . ?
C1 N1 C6 110.1(4) . . ?
C4 N1 C5 108.4(4) . . ?
C1 N1 C5 111.0(4) . . ?
C6 N1 C5 108.4(4) . . ?
C5 N2 C7 110.3(4) . . ?
C5 N2 C2 112.8(4) . . ?
C7 N2 C2 112.1(4) . . ?
C6 N3 C3 112.0(4) . . ?
C6 N3 C7 109.1(4) . . ?
C3 N3 C7 111.9(4) . . ?
N1 C1 P1 112.6(4) . . ?
N2 C2 P1 112.9(3) . . ?
N3 C3 P1 113.2(4) . . ?
N2 C5 N1 111.4(4) . . ?
N3 C6 N1 112.2(4) . . ?
N2 C7 N3 113.1(4) . . ?

loop_
_geom_bond_atom_site_label_1
_geom_bond_atom_site_label_2
_geom_bond_distance
_geom_bond_site_symmetry_2
_geom_bond_publ_flag
Ru1 P1 2.2978(15) 2_656 ?
Ru1 P1 2.2978(15) . ?
Ru1 I1 2.7248(8) 2_656 ?
Ru1 I1 2.7248(8) . ?
Ru1 I2 2.7358(12) . ?
Ru1 I2 2.7358(12) 2_656 ?
P1 C3 1.846(6) . ?
P1 C1 1.849(5) . ?
P1 C2 1.850(6) . ?
N1 C4 1.508(7) . ?
N1 C1 1.513(7) . ?
N1 C6 1.535(7) . ?
N1 C5 1.536(7) . ?
N2 C5 1.427(7) . ?
N2 C7 1.460(7) . ?
N2 C2 1.466(7) . ?
N3 C6 1.440(7) . ?
N3 C3 1.476(7) . ?
N3 C7 1.478(7) . ?

loop_
_geom_torsion_atom_site_label_1
_geom_torsion_atom_site_label_2
_geom_torsion_atom_site_label_3
_geom_torsion_atom_site_label_4
_geom_torsion
_geom_torsion_site_symmetry_1
_geom_torsion_site_symmetry_2
_geom_torsion_site_symmetry_3
_geom_torsion_site_symmetry_4
_geom_torsion_publ_flag
P1 Ru1 P1 C3 174(100) 2_656 . . . ?
I1 Ru1 P1 C3 3.8(2) 2_656 . . . ?
I1 Ru1 P1 C3 -176.2(2) . . . . ?
I2 Ru1 P1 C3 94.6(2) . . . . ?
I2 Ru1 P1 C3 -85.4(2) 2_656 . . . ?
P1 Ru1 P1 C1 54(100) 2_656 . . . ?
I1 Ru1 P1 C1 -116.2(2) 2_656 . . . ?
I1 Ru1 P1 C1 63.8(2) . . . . ?
I2 Ru1 P1 C1 -25.4(2) . . . . ?
I2 Ru1 P1 C1 154.6(2) 2_656 . . . ?
P1 Ru1 P1 C2 -65(100) 2_656 . . . ?
I1 Ru1 P1 C2 124.8(2) 2_656 . . . ?
I1 Ru1 P1 C2 -55.2(2) . . . . ?
I2 Ru1 P1 C2 -144.4(2) . . . . ?
I2 Ru1 P1 C2 35.6(2) 2_656 . . . ?
C4 N1 C1 P1 179.3(3) . . . . ?
C6 N1 C1 P1 -60.7(5) . . . . ?
C5 N1 C1 P1 59.3(5) . . . . ?
C3 P1 C1 N1 50.1(4) . . . . ?
C2 P1 C1 N1 -48.2(4) . . . . ?
Ru1 P1 C1 N1 -178.1(3) . . . . ?
C5 N2 C2 P1 -63.9(5) . . . . ?
C7 N2 C2 P1 61.3(5) . . . . ?
C3 P1 C2 N2 -48.8(4) . . . . ?
C1 P1 C2 N2 49.3(4) . . . . ?
Ru1 P1 C2 N2 178.7(3) . . . . ?
C6 N3 C3 P1 63.2(5) . . . . ?
C7 N3 C3 P1 -59.6(5) . . . . ?
C1 P1 C3 N3 -50.2(4) . . . . ?
C2 P1 C3 N3 48.2(4) . . . . ?
Ru1 P1 C3 N3 179.5(3) . . . . ?
C7 N2 C5 N1 -57.1(6) . . . . ?
C2 N2 C5 N1 69.0(6) . . . . ?
C4 N1 C5 N2 172.5(5) . . . . ?
C1 N1 C5 N2 -66.5(6) . . . . ?
C6 N1 C5 N2 54.5(6) . . . . ?
C3 N3 C6 N1 -68.3(6) . . . . ?
C7 N3 C6 N1 56.2(6) . . . . ?
C4 N1 C6 N3 -172.3(4) . . . . ?
C1 N1 C6 N3 67.0(5) . . . . ?
C5 N1 C6 N3 -54.6(6) . . . . ?
C5 N2 C7 N3 59.5(6) . . . . ?
C2 N2 C7 N3 -67.1(6) . . . . ?
C6 N3 C7 N2 -58.4(6) . . . . ?
C3 N3 C7 N2 66.1(6) . . . . ?
